data_4121641
loop_
_publ_author_name
'Wu, Qi'
'Meng, Xianggao'
'Zhong, Cheng'
'Chen, Xingguo'
'Qin, Jingui'

_publ_section_title
;
 Rb2CdBr2I2: A New IR Nonlinear Optical Material with a Large Laser Damage
 Threshold.
;
_journal_issue 15
_journal_name_full 'Journal of the American Chemical Society'
_journal_page_first 5683
_journal_paper_doi 10.1021/ja412405u
_journal_volume 136
_journal_year 2014
_chemical_formula_sum 'Br2 Cd I2 Rb2'
_chemical_formula_weight 696.96
_chemical_name_systematic
; 
 ? 
;
_space_group_IT_number 40
_symmetry_cell_setting orthorhombic
_symmetry_space_group_name_Hall 'A 2 -2a'
_symmetry_space_group_name_H-M 'A m a 2'
_atom_sites_solution_hydrogens constr
_atom_sites_solution_primary direct
_atom_sites_solution_secondary difmap
_audit_creation_method SHELXL-97
_audit_update_record
;
2014-3-4 # Formatted by publCIF
;
_cell_angle_alpha 90.00
_cell_angle_beta 90.00
_cell_angle_gamma 90.00
_cell_formula_units_Z 4
_cell_length_a 11.764(8)
_cell_length_b 12.025(8)
_cell_length_c 8.446(6)
_cell_measurement_reflns_used 2048
_cell_measurement_temperature 298(2)
_cell_measurement_theta_max 24.48
_cell_measurement_theta_min 2.95
_cell_volume 1194.8(14)
_computing_cell_refinement 'Bruker SAINT'
_computing_data_collection 'Bruker APEX2'
_computing_data_reduction 'Bruker SAINT'
_computing_molecular_graphics 'Bruker SHELXTL'
_computing_publication_material 'Bruker SHELXTL'
_computing_structure_refinement 'SHELXL-97 (Sheldrick, 1997)'
_computing_structure_solution 'SHELXS-97 (Sheldrick, 1990)'
_diffrn_ambient_temperature 298(2)
_diffrn_measured_fraction_theta_full 0.981
_diffrn_measured_fraction_theta_max 0.981
_diffrn_measurement_device_type 'Bruker APEX-II CCD'
_diffrn_measurement_method '\f and \w scans'
_diffrn_radiation_monochromator graphite
_diffrn_radiation_source 'fine-focus sealed tube'
_diffrn_radiation_type MoK\a
_diffrn_radiation_wavelength 0.71073
_diffrn_reflns_av_R_equivalents 0.0515
_diffrn_reflns_av_sigmaI/netI 0.0550
_diffrn_reflns_limit_h_max 14
_diffrn_reflns_limit_h_min -14
_diffrn_reflns_limit_k_max 14
_diffrn_reflns_limit_k_min -12
_diffrn_reflns_limit_l_max 10
_diffrn_reflns_limit_l_min -9
_diffrn_reflns_number 3935
_diffrn_reflns_theta_full 25.41
_diffrn_reflns_theta_max 25.41
_diffrn_reflns_theta_min 2.95
_diffrn_standards_number 0
_exptl_absorpt_coefficient_mu 21.707
_exptl_absorpt_correction_T_max 0.2201
_exptl_absorpt_correction_T_min 0.2201
_exptl_absorpt_correction_type none
_exptl_crystal_density_diffrn 3.874
_exptl_crystal_density_method 'not measured'
_exptl_crystal_F_000 1192
_exptl_crystal_size_max 0.10
_exptl_crystal_size_mid 0.10
_exptl_crystal_size_min 0.10
_refine_diff_density_max 2.114
_refine_diff_density_min -1.700
_refine_diff_density_rms 0.429
_refine_ls_abs_structure_details 'Flack H D (1983), Acta Cryst. A39, 876-881'
_refine_ls_abs_structure_Flack 0.18(4)
_refine_ls_extinction_method none
_refine_ls_goodness_of_fit_ref 1.103
_refine_ls_hydrogen_treatment constr
_refine_ls_matrix_type full
_refine_ls_number_parameters 40
_refine_ls_number_reflns 1118
_refine_ls_number_restraints 1
_refine_ls_restrained_S_all 1.102
_refine_ls_R_factor_all 0.0614
_refine_ls_R_factor_gt 0.0557
_refine_ls_shift/su_max 0.000
_refine_ls_shift/su_mean 0.000
_refine_ls_structure_factor_coef Fsqd
_refine_ls_weighting_details 'calc w=1/[\s^2^(Fo^2^)+(0.1312P)^2^+0.8322P] where P=(Fo^2^+2Fc^2^)/3'
_refine_ls_weighting_scheme calc
_refine_ls_wR_factor_gt 0.1760
_refine_ls_wR_factor_ref 0.1819
_reflns_number_gt 1002
_reflns_number_total 1118
_reflns_threshold_expression >2sigma(I)
_cod_data_source_file ja412405u_si_002.cif
_cod_data_source_block e:\140224b\work\t
_cod_depositor_comments
;
The following automatic conversions were performed:

'_symmetry_cell_setting' value 'Orthorhombic' changed to
'orthorhombic' according to
/usr/data/users/saulius/crontab/automatic-downloads/rss-feeds/ACS/lib/dictionaries/cif_core.dic
dictionary named 'cif_core.dic' version 2.4.2 from 2011-04-26.

Automatic conversion script
Id: cif_fix_values 2281 2013-09-26 08:29:07Z andrius 

 Adding full bibliography for 4121641.cif.
;
_cod_original_sg_symbol_H-M Ama2
_cod_database_code 4121641

loop_
_symmetry_equiv_pos_as_xyz
'x, y, z'
'-x, -y, z'
'x+1/2, -y, z'
'-x+1/2, y, z'
'x, y+1/2, z+1/2'
'-x, -y+1/2, z+1/2'
'x+1/2, -y+1/2, z+1/2'
'-x+1/2, y+1/2, z+1/2'

loop_
_atom_site_label
_atom_site_type_symbol
_atom_site_fract_x
_atom_site_fract_y
_atom_site_fract_z
_atom_site_U_iso_or_equiv
_atom_site_adp_type
_atom_site_occupancy
_atom_site_symmetry_multiplicity
_atom_site_calc_flag
_atom_site_refinement_flags
Br1 Br 0.7500 0.5776(2) 0.9401(4) 0.0531(7) Uani 1 2 d S
Cd1 Cd 0.7500 0.77183(18) 1.0752(3) 0.0510(5) Uani 1 2 d S
I1 I 0.94082(11) 0.78866(15) 1.26165(18) 0.0679(5) Uani 1 1 d .
Br2 Br 0.7500 0.9239(3) 0.8466(4) 0.0657(9) Uani 1 2 d S
Rb1 Rb 1.0000 0.5000 1.1122(5) 0.0758(12) Uani 1 2 d S
Rb2 Rb 0.7500 0.6785(5) 0.5716(5) 0.0966(13) Uani 1 2 d S

loop_
_atom_site_aniso_label
_atom_site_aniso_U_11
_atom_site_aniso_U_22
_atom_site_aniso_U_33
_atom_site_aniso_U_23
_atom_site_aniso_U_13
_atom_site_aniso_U_12
Br1 0.0499(13) 0.0585(16) 0.0508(15) 0.0058(12) 0.000 0.000
Cd1 0.0508(10) 0.0590(11) 0.0432(10) 0.0067(10) 0.000 0.000
I1 0.0575(8) 0.0865(11) 0.0597(9) -0.0133(8) -0.0078(7) 0.0046(6)
Br2 0.0681(17) 0.073(2) 0.0562(18) 0.0325(15) 0.000 0.000
Rb1 0.0457(13) 0.0566(16) 0.125(4) 0.000 0.000 0.0097(11)
Rb2 0.103(3) 0.139(4) 0.0476(18) 0.010(2) 0.000 0.000

loop_
_atom_type_symbol
_atom_type_description
_atom_type_scat_dispersion_real
_atom_type_scat_dispersion_imag
_atom_type_scat_source
Br Br -0.2901 2.4595 'International Tables Vol C Tables 4.2.6.8 and 6.1.1.4'
Rb Rb -0.9393 2.9676 'International Tables Vol C Tables 4.2.6.8 and 6.1.1.4'
Cd Cd -0.8075 1.2024 'International Tables Vol C Tables 4.2.6.8 and 6.1.1.4'
I I -0.4742 1.8119 'International Tables Vol C Tables 4.2.6.8 and 6.1.1.4'

loop_
_geom_angle_atom_site_label_1
_geom_angle_atom_site_label_2
_geom_angle_atom_site_label_3
_geom_angle
_geom_angle_site_symmetry_1
_geom_angle_site_symmetry_3
Cd1 Br1 Rb2 94.75(14) . .
Cd1 Br1 Rb1 93.37(8) . 3_465
Rb2 Br1 Rb1 119.76(8) . 3_465
Cd1 Br1 Rb1 93.37(8) . .
Rb2 Br1 Rb1 119.76(8) . .
Rb1 Br1 Rb1 119.15(14) 3_465 .
Br1 Cd1 Br2 107.40(15) . .
Br1 Cd1 I1 108.51(7) . 4_655
Br2 Cd1 I1 111.43(8) . 4_655
Br1 Cd1 I1 108.51(7) . .
Br2 Cd1 I1 111.43(8) . .
I1 Cd1 I1 109.45(11) 4_655 .
Br1 Cd1 Rb2 101.05(12) . 1_556
Br2 Cd1 Rb2 151.56(15) . 1_556
I1 Cd1 Rb2 57.71(6) 4_655 1_556
I1 Cd1 Rb2 57.71(6) . 1_556
Br1 Cd1 Rb1 50.57(6) . 3_465
Br2 Cd1 Rb1 124.15(10) . 3_465
I1 Cd1 Rb1 57.95(6) 4_655 3_465
I1 Cd1 Rb1 123.96(8) . 3_465
Rb2 Cd1 Rb1 74.91(9) 1_556 3_465
Cd1 I1 Rb2 83.31(8) . 1_556
Cd1 I1 Rb1 83.74(7) . .
Rb2 I1 Rb1 91.11(12) 1_556 .
Cd1 I1 Rb1 128.20(7) . 5
Rb2 I1 Rb1 78.89(10) 1_556 5
Rb1 I1 Rb1 144.14(10) . 5
Cd1 I1 Rb2 121.36(9) . 6_765
Rb2 I1 Rb2 150.85(9) 1_556 6_765
Rb1 I1 Rb2 77.75(9) . 6_765
Rb1 I1 Rb2 94.40(8) 5 6_765
Cd1 Br2 Rb2 101.60(15) . 5
Cd1 Br2 Rb1 124.37(7) . 7_464
Rb2 Br2 Rb1 94.18(8) 5 7_464
Cd1 Br2 Rb1 124.37(7) . 5_554
Rb2 Br2 Rb1 94.18(8) 5 5_554
Rb1 Br2 Rb1 106.87(13) 7_464 5_554
Cd1 Br2 Rb2 84.77(14) . .
Rb2 Br2 Rb2 173.63(15) 5 .
Rb1 Br2 Rb2 82.07(9) 7_464 .
Rb1 Br2 Rb2 82.07(9) 5_554 .
Br1 Rb1 Br1 129.55(16) 2_765 .
Br1 Rb1 Br2 66.81(7) 2_765 6_765
Br1 Rb1 Br2 148.71(8) . 6_765
Br1 Rb1 Br2 148.71(8) 2_765 5_545
Br1 Rb1 Br2 66.81(7) . 5_545
Br2 Rb1 Br2 114.53(16) 6_765 5_545
Br1 Rb1 I1 74.38(5) 2_765 2_765
Br1 Rb1 I1 123.75(5) . 2_765
Br2 Rb1 I1 84.29(9) 6_765 2_765
Br2 Rb1 I1 74.71(8) 5_545 2_765
Br1 Rb1 I1 123.75(5) 2_765 .
Br1 Rb1 I1 74.38(6) . .
Br2 Rb1 I1 74.71(8) 6_765 .
Br2 Rb1 I1 84.29(9) 5_545 .
I1 Rb1 I1 140.75(14) 2_765 .
Br1 Rb1 I1 69.98(8) 2_765 5_544
Br1 Rb1 I1 72.88(8) . 5_544
Br2 Rb1 I1 134.86(6) 6_765 5_544
Br2 Rb1 I1 95.89(8) 5_545 5_544
I1 Rb1 I1 72.02(5) 2_765 5_544
I1 Rb1 I1 144.14(10) . 5_544
Br1 Rb1 I1 72.88(8) 2_765 6_764
Br1 Rb1 I1 69.98(8) . 6_764
Br2 Rb1 I1 95.89(8) 6_765 6_764
Br2 Rb1 I1 134.86(6) 5_545 6_764
I1 Rb1 I1 144.14(10) 2_765 6_764
I1 Rb1 I1 72.02(5) . 6_764
I1 Rb1 I1 83.33(12) 5_544 6_764
Br1 Rb1 Cd1 36.06(6) 2_765 2_765
Br1 Rb1 Cd1 138.42(10) . 2_765
Br2 Rb1 Cd1 71.81(6) 6_765 2_765
Br2 Rb1 Cd1 112.88(8) 5_545 2_765
I1 Rb1 Cd1 38.32(4) 2_765 2_765
I1 Rb1 Cd1 146.33(6) . 2_765
I1 Rb1 Cd1 65.72(5) 5_544 2_765
I1 Rb1 Cd1 107.78(8) 6_764 2_765
Br1 Rb1 Rb2 105.87(8) 2_765 5_545
Br1 Rb1 Rb2 70.52(7) . 5_545
Br2 Rb1 Rb2 136.19(10) 6_765 5_545
Br2 Rb1 Rb2 49.80(8) 5_545 5_545
I1 Rb1 Rb2 53.29(6) 2_765 5_545
I1 Rb1 Rb2 130.16(7) . 5_545
I1 Rb1 Rb2 48.11(6) 5_544 5_545
I1 Rb1 Rb2 124.23(11) 6_764 5_545
Cd1 Rb1 Rb2 79.00(7) 2_765 5_545
Br1 Rb1 Rb2 70.52(7) 2_765 6_765
Br1 Rb1 Rb2 105.87(8) . 6_765
Br2 Rb1 Rb2 49.80(8) 6_765 6_765
Br2 Rb1 Rb2 136.19(10) 5_545 6_765
I1 Rb1 Rb2 130.16(7) 2_765 6_765
I1 Rb1 Rb2 53.29(6) . 6_765
I1 Rb1 Rb2 124.23(11) 5_544 6_765
I1 Rb1 Rb2 48.11(6) 6_764 6_765
Cd1 Rb1 Rb2 100.42(7) 2_765 6_765
Rb2 Rb1 Rb2 171.93(14) 5_545 6_765
Br1 Rb1 Rb2 73.97(8) 2_765 2_766
Br1 Rb1 Rb2 153.86(10) . 2_766
Br2 Rb1 Rb2 42.49(8) 6_765 2_766
Br2 Rb1 Rb2 87.06(10) 5_545 2_766
I1 Rb1 Rb2 43.97(7) 2_765 2_766
I1 Rb1 Rb2 103.29(10) . 2_766
I1 Rb1 Rb2 112.54(7) 5_544 2_766
I1 Rb1 Rb2 134.93(5) 6_764 2_766
Cd1 Rb1 Rb2 51.97(7) 2_765 2_766
Rb2 Rb1 Rb2 93.72(7) 5_545 2_766
Rb2 Rb1 Rb2 92.16(6) 6_765 2_766
Br1 Rb2 Br2 100.55(15) . 5_544
Br1 Rb2 I1 142.24(5) . 4_654
Br2 Rb2 I1 86.04(11) 5_544 4_654
Br1 Rb2 I1 142.24(5) . 1_554
Br2 Rb2 I1 86.04(11) 5_544 1_554
I1 Rb2 I1 74.83(10) 4_654 1_554
Br1 Rb2 Br2 73.08(12) . .
Br2 Rb2 Br2 173.63(15) 5_544 .
I1 Rb2 Br2 99.00(13) 4_654 .
I1 Rb2 Br2 99.00(13) 1_554 .
Br1 Rb2 I1 70.22(7) . 6_764
Br2 Rb2 I1 107.22(9) 5_544 6_764
I1 Rb2 I1 143.35(12) 4_654 6_764
I1 Rb2 I1 72.31(5) 1_554 6_764
Br2 Rb2 I1 70.96(8) . 6_764
Br1 Rb2 I1 70.22(7) . 7_464
Br2 Rb2 I1 107.22(9) 5_544 7_464
I1 Rb2 I1 72.31(5) 4_654 7_464
I1 Rb2 I1 143.35(12) 1_554 7_464
Br2 Rb2 I1 70.96(8) . 7_464
I1 Rb2 I1 131.12(13) 6_764 7_464
Br1 Rb2 Cd1 173.70(18) . 1_554
Br2 Rb2 Cd1 73.16(10) 5_544 1_554
I1 Rb2 Cd1 38.98(5) 4_654 1_554
I1 Rb2 Cd1 38.98(5) 1_554 1_554
Br2 Rb2 Cd1 113.21(14) . 1_554
I1 Rb2 Cd1 111.25(7) 6_764 1_554
I1 Rb2 Cd1 111.25(7) 7_464 1_554
Br1 Rb2 Rb1 102.87(12) . 5_554
Br2 Rb2 Rb1 135.37(8) 5_544 5_554
I1 Rb2 Rb1 97.58(12) 4_654 5_554
I1 Rb2 Rb1 53.00(8) 1_554 5_554
Br2 Rb2 Rb1 48.13(8) . 5_554
I1 Rb2 Rb1 48.96(6) 6_764 5_554
I1 Rb2 Rb1 116.29(13) 7_464 5_554
Cd1 Rb2 Rb1 82.10(9) 1_554 5_554
Br1 Rb2 Rb1 102.87(12) . 7_464
Br2 Rb2 Rb1 135.37(8) 5_544 7_464
I1 Rb2 Rb1 53.00(8) 4_654 7_464
I1 Rb2 Rb1 97.58(12) 1_554 7_464
Br2 Rb2 Rb1 48.13(8) . 7_464
I1 Rb2 Rb1 116.29(13) 6_764 7_464
I1 Rb2 Rb1 48.96(6) 7_464 7_464
Cd1 Rb2 Rb1 82.10(9) 1_554 7_464
Rb1 Rb2 Rb1 74.30(10) 5_554 7_464
Br1 Rb2 Rb1 122.22(12) . 3_464
Br2 Rb2 Rb1 43.34(5) 5_544 3_464
I1 Rb2 Rb1 44.93(6) 4_654 3_464
I1 Rb2 Rb1 87.91(10) 1_554 3_464
Br2 Rb2 Rb1 140.17(8) . 3_464
I1 Rb2 Rb1 146.73(10) 6_764 3_464
I1 Rb2 Rb1 80.19(7) 7_464 3_464
Cd1 Rb2 Rb1 53.12(6) 1_554 3_464
Rb1 Rb2 Rb1 134.85(11) 5_554 3_464
Rb1 Rb2 Rb1 92.16(6) 7_464 3_464
Br1 Rb2 Rb1 122.22(12) . 1_554
Br2 Rb2 Rb1 43.34(5) 5_544 1_554
I1 Rb2 Rb1 87.91(10) 4_654 1_554
I1 Rb2 Rb1 44.93(6) 1_554 1_554
Br2 Rb2 Rb1 140.17(8) . 1_554
I1 Rb2 Rb1 80.19(7) 6_764 1_554
I1 Rb2 Rb1 146.73(10) 7_464 1_554
Cd1 Rb2 Rb1 53.12(6) 1_554 1_554
Rb1 Rb2 Rb1 92.16(6) 5_554 1_554
Rb1 Rb2 Rb1 134.85(11) 7_464 1_554
Rb1 Rb2 Rb1 67.11(9) 3_464 1_554

loop_
_geom_bond_atom_site_label_1
_geom_bond_atom_site_label_2
_geom_bond_distance
_geom_bond_site_symmetry_2
Br1 Cd1 2.599(4) .
Br1 Rb2 3.340(5) .
Br1 Rb1 3.411(3) 3_465
Br1 Rb1 3.411(3) .
Cd1 Br2 2.659(4) .
Cd1 I1 2.750(2) 4_655
Cd1 I1 2.750(2) .
Cd1 Rb2 4.341(5) 1_556
Cd1 Rb1 4.408(3) 3_465
I1 Rb2 3.695(4) 1_556
I1 Rb1 3.759(3) .
I1 Rb1 3.964(4) 5
I1 Rb2 3.995(3) 6_765
Br2 Rb2 3.603(7) 5
Br2 Rb1 3.662(3) 7_464
Br2 Rb1 3.662(3) 5_554
Br2 Rb2 3.755(7) .
Rb1 Br1 3.411(3) 2_765
Rb1 Br2 3.662(3) 6_765
Rb1 Br2 3.662(3) 5_545
Rb1 I1 3.759(3) 2_765
Rb1 I1 3.964(4) 5_544
Rb1 I1 3.964(4) 6_764
Rb1 Cd1 4.408(3) 2_765
Rb1 Rb2 4.870(5) 5_545
Rb1 Rb2 4.870(5) 6_765
Rb1 Rb2 5.321(6) 2_766
Rb2 Br2 3.603(7) 5_544
Rb2 I1 3.695(4) 4_654
Rb2 I1 3.695(4) 1_554
Rb2 I1 3.995(3) 6_764
Rb2 I1 3.995(3) 7_464
Rb2 Cd1 4.341(5) 1_554
Rb2 Rb1 4.870(5) 5_554
Rb2 Rb1 4.870(5) 7_464
Rb2 Rb1 5.321(6) 3_464
Rb2 Rb1 5.321(6) 1_554

loop_
_geom_torsion_atom_site_label_1
_geom_torsion_atom_site_label_2
_geom_torsion_atom_site_label_3
_geom_torsion_atom_site_label_4
_geom_torsion
_geom_torsion_site_symmetry_1
_geom_torsion_site_symmetry_4
Rb2 Br1 Cd1 Br2 0.0 . .
Rb1 Br1 Cd1 Br2 -120.26(7) 3_465 .
Rb1 Br1 Cd1 Br2 120.26(7) . .
Rb2 Br1 Cd1 I1 120.57(7) . 4_655
Rb1 Br1 Cd1 I1 0.32(11) 3_465 4_655
Rb1 Br1 Cd1 I1 -119.17(10) . 4_655
Rb2 Br1 Cd1 I1 -120.57(7) . .
Rb1 Br1 Cd1 I1 119.17(10) 3_465 .
Rb1 Br1 Cd1 I1 -0.32(11) . .
Rb2 Br1 Cd1 Rb2 180.0 . 1_556
Rb1 Br1 Cd1 Rb2 59.74(7) 3_465 1_556
Rb1 Br1 Cd1 Rb2 -59.74(7) . 1_556
Rb2 Br1 Cd1 Rb1 120.26(7) . 3_465
Rb1 Br1 Cd1 Rb1 -119.49(15) . 3_465
Br1 Cd1 I1 Rb2 -91.57(12) . 1_556
Br2 Cd1 I1 Rb2 150.39(14) . 1_556
I1 Cd1 I1 Rb2 26.69(13) 4_655 1_556
Rb1 Cd1 I1 Rb2 -37.16(12) 3_465 1_556
Br1 Cd1 I1 Rb1 0.29(10) . .
Br2 Cd1 I1 Rb1 -117.76(14) . .
I1 Cd1 I1 Rb1 118.55(9) 4_655 .
Rb2 Cd1 I1 Rb1 91.86(12) 1_556 .
Rb1 Cd1 I1 Rb1 54.70(8) 3_465 .
Br1 Cd1 I1 Rb1 -161.74(11) . 5
Br2 Cd1 I1 Rb1 80.22(15) . 5
I1 Cd1 I1 Rb1 -43.48(15) 4_655 5
Rb2 Cd1 I1 Rb1 -70.17(12) 1_556 5
Rb1 Cd1 I1 Rb1 -107.33(14) 3_465 5
Br1 Cd1 I1 Rb2 71.82(14) . 6_765
Br2 Cd1 I1 Rb2 -46.23(17) . 6_765
I1 Cd1 I1 Rb2 -169.93(10) 4_655 6_765
Rb2 Cd1 I1 Rb2 163.39(8) 1_556 6_765
Rb1 Cd1 I1 Rb2 126.22(12) 3_465 6_765
Br1 Cd1 Br2 Rb2 180.000(1) . 5
I1 Cd1 Br2 Rb2 61.29(8) 4_655 5
I1 Cd1 Br2 Rb2 -61.29(8) . 5
Rb2 Cd1 Br2 Rb2 0.000(2) 1_556 5
Rb1 Cd1 Br2 Rb2 126.28(9) 3_465 5
Br1 Cd1 Br2 Rb1 76.68(15) . 7_464
I1 Cd1 Br2 Rb1 -42.0(2) 4_655 7_464
I1 Cd1 Br2 Rb1 -164.61(12) . 7_464
Rb2 Cd1 Br2 Rb1 -103.32(15) 1_556 7_464
Rb1 Cd1 Br2 Rb1 23.0(2) 3_465 7_464
Br1 Cd1 Br2 Rb1 -76.68(15) . 5_554
I1 Cd1 Br2 Rb1 164.61(12) 4_655 5_554
I1 Cd1 Br2 Rb1 42.0(2) . 5_554
Rb2 Cd1 Br2 Rb1 103.32(15) 1_556 5_554
Rb1 Cd1 Br2 Rb1 -130.40(13) 3_465 5_554
Br1 Cd1 Br2 Rb2 0.0 . .
I1 Cd1 Br2 Rb2 -118.71(8) 4_655 .
I1 Cd1 Br2 Rb2 118.71(8) . .
Rb2 Cd1 Br2 Rb2 180.000(2) 1_556 .
Rb1 Cd1 Br2 Rb2 -53.72(9) 3_465 .
Cd1 Br1 Rb1 Br1 -120.92(8) . 2_765
Rb2 Br1 Rb1 Br1 -23.49(13) . 2_765
Rb1 Br1 Rb1 Br1 143.33(12) 3_465 2_765
Cd1 Br1 Rb1 Br2 -8.8(3) . 6_765
Rb2 Br1 Rb1 Br2 88.6(3) . 6_765
Rb1 Br1 Rb1 Br2 -104.60(19) 3_465 6_765
Cd1 Br1 Rb1 Br2 90.65(11) . 5_545
Rb2 Br1 Rb1 Br2 -171.92(17) . 5_545
Rb1 Br1 Rb1 Br2 -5.10(12) 3_465 5_545
Cd1 Br1 Rb1 I1 141.51(14) . 2_765
Rb2 Br1 Rb1 I1 -121.06(18) . 2_765
Rb1 Br1 Rb1 I1 45.8(2) 3_465 2_765
Cd1 Br1 Rb1 I1 0.23(8) . .
Rb2 Br1 Rb1 I1 97.65(15) . .
Rb1 Br1 Rb1 I1 -95.53(10) 3_465 .
Cd1 Br1 Rb1 I1 -164.95(9) . 5_544
Rb2 Br1 Rb1 I1 -67.52(15) . 5_544
Rb1 Br1 Rb1 I1 99.29(13) 3_465 5_544
Cd1 Br1 Rb1 I1 -75.93(9) . 6_764
Rb2 Br1 Rb1 I1 21.50(13) . 6_764
Rb1 Br1 Rb1 I1 -171.68(11) 3_465 6_764
Cd1 Br1 Rb1 Cd1 -170.46(14) . 2_765
Rb2 Br1 Rb1 Cd1 -73.0(2) . 2_765
Rb1 Br1 Rb1 Cd1 93.8(2) 3_465 2_765
Cd1 Br1 Rb1 Rb2 144.26(10) . 5_545
Rb2 Br1 Rb1 Rb2 -118.32(18) . 5_545
Rb1 Br1 Rb1 Rb2 48.50(12) 3_465 5_545
Cd1 Br1 Rb1 Rb2 -43.32(12) . 6_765
Rb2 Br1 Rb1 Rb2 54.11(17) . 6_765
Rb1 Br1 Rb1 Rb2 -139.08(9) 3_465 6_765
Cd1 Br1 Rb1 Rb2 88.6(2) . 2_766
Rb2 Br1 Rb1 Rb2 -173.95(12) . 2_766
Rb1 Br1 Rb1 Rb2 -7.1(3) 3_465 2_766
Cd1 I1 Rb1 Br1 127.26(14) . 2_765
Rb2 I1 Rb1 Br1 -149.60(13) 1_556 2_765
Rb1 I1 Rb1 Br1 -77.2(2) 5 2_765
Rb2 I1 Rb1 Br1 3.23(14) 6_765 2_765
Cd1 I1 Rb1 Br1 -0.22(7) . .
Rb2 I1 Rb1 Br1 82.93(9) 1_556 .
Rb1 I1 Rb1 Br1 155.33(11) 5 .
Rb2 I1 Rb1 Br1 -124.25(10) 6_765 .
Cd1 I1 Rb1 Br2 174.91(9) . 6_765
Rb2 I1 Rb1 Br2 -101.94(9) 1_556 6_765
Rb1 I1 Rb1 Br2 -29.54(17) 5 6_765
Rb2 I1 Rb1 Br2 50.88(10) 6_765 6_765
Cd1 I1 Rb1 Br2 -67.70(9) . 5_545
Rb2 I1 Rb1 Br2 15.44(8) 1_556 5_545
Rb1 I1 Rb1 Br2 87.85(11) 5 5_545
Rb2 I1 Rb1 Br2 168.27(10) 6_765 5_545
Cd1 I1 Rb1 I1 -124.93(6) . 2_765
Rb2 I1 Rb1 I1 -41.79(5) 1_556 2_765
Rb1 I1 Rb1 I1 30.62(12) 5 2_765
Rb2 I1 Rb1 I1 111.04(7) 6_765 2_765
Cd1 I1 Rb1 I1 24.45(15) . 5_544
Rb2 I1 Rb1 I1 107.60(14) 1_556 5_544
Rb1 I1 Rb1 I1 180.0 5 5_544
Rb2 I1 Rb1 I1 -99.58(15) 6_765 5_544
Cd1 I1 Rb1 I1 73.35(6) . 6_764
Rb2 I1 Rb1 I1 156.49(6) 1_556 6_764
Rb1 I1 Rb1 I1 -131.10(15) 5 6_764
Rb2 I1 Rb1 I1 -50.68(7) 6_765 6_764
Cd1 I1 Rb1 Cd1 168.6(2) . 2_765
Rb2 I1 Rb1 Cd1 -108.2(2) 1_556 2_765
Rb1 I1 Rb1 Cd1 -35.8(3) 5 2_765
Rb2 I1 Rb1 Cd1 44.6(2) 6_765 2_765
Cd1 I1 Rb1 Rb2 -46.66(14) . 5_545
Rb2 I1 Rb1 Rb2 36.49(13) 1_556 5_545
Rb1 I1 Rb1 Rb2 108.89(9) 5 5_545
Rb2 I1 Rb1 Rb2 -170.69(17) 6_765 5_545
Cd1 I1 Rb1 Rb2 124.03(9) . 6_765
Rb2 I1 Rb1 Rb2 -152.83(10) 1_556 6_765
Rb1 I1 Rb1 Rb2 -80.42(15) 5 6_765
Cd1 I1 Rb1 Rb2 -153.31(6) . 2_766
Rb2 I1 Rb1 Rb2 -70.17(9) 1_556 2_766
Rb1 I1 Rb1 Rb2 2.24(16) 5 2_766
Rb2 I1 Rb1 Rb2 82.66(6) 6_765 2_766
Cd1 Br1 Rb2 Br2 180.0 . 5_544
Rb1 Br1 Rb2 Br2 -83.37(10) 3_465 5_544
Rb1 Br1 Rb2 Br2 83.37(10) . 5_544
Cd1 Br1 Rb2 I1 -82.8(3) . 4_654
Rb1 Br1 Rb2 I1 13.8(4) 3_465 4_654
Rb1 Br1 Rb2 I1 -179.4(2) . 4_654
Cd1 Br1 Rb2 I1 82.8(3) . 1_554
Rb1 Br1 Rb2 I1 179.4(2) 3_465 1_554
Rb1 Br1 Rb2 I1 -13.8(4) . 1_554
Cd1 Br1 Rb2 Br2 0.0 . .
Rb1 Br1 Rb2 Br2 96.63(10) 3_465 .
Rb1 Br1 Rb2 Br2 -96.63(10) . .
Cd1 Br1 Rb2 I1 75.35(6) . 6_764
Rb1 Br1 Rb2 I1 171.98(11) 3_465 6_764
Rb1 Br1 Rb2 I1 -21.29(13) . 6_764
Cd1 Br1 Rb2 I1 -75.35(6) . 7_464
Rb1 Br1 Rb2 I1 21.29(13) 3_465 7_464
Rb1 Br1 Rb2 I1 -171.98(11) . 7_464
Cd1 Br1 Rb2 Cd1 180.000(5) . 1_554
Rb1 Br1 Rb2 Cd1 -83.37(10) 3_465 1_554
Rb1 Br1 Rb2 Cd1 83.37(10) . 1_554
Cd1 Br1 Rb2 Rb1 38.28(6) . 5_554
Rb1 Br1 Rb2 Rb1 134.91(9) 3_465 5_554
Rb1 Br1 Rb2 Rb1 -58.35(14) . 5_554
Cd1 Br1 Rb2 Rb1 -38.28(6) . 7_464
Rb1 Br1 Rb2 Rb1 58.36(14) 3_465 7_464
Rb1 Br1 Rb2 Rb1 -134.91(9) . 7_464
Cd1 Br1 Rb2 Rb1 -139.21(9) . 3_464
Rb1 Br1 Rb2 Rb1 -42.58(17) 3_465 3_464
Rb1 Br1 Rb2 Rb1 124.16(9) . 3_464
Cd1 Br1 Rb2 Rb1 139.21(9) . 1_554
Rb1 Br1 Rb2 Rb1 -124.16(9) 3_465 1_554
Rb1 Br1 Rb2 Rb1 42.58(17) . 1_554
Cd1 Br2 Rb2 Br1 0.000(1) . .
Rb2 Br2 Rb2 Br1 180.000(7) 5 .
Rb1 Br2 Rb2 Br1 -125.81(6) 7_464 .
Rb1 Br2 Rb2 Br1 125.81(6) 5_554 .
Cd1 Br2 Rb2 Br2 0.000(6) . 5_544
Rb2 Br2 Rb2 Br2 180.000(6) 5 5_544
Rb1 Br2 Rb2 Br2 -125.81(6) 7_464 5_544
Rb1 Br2 Rb2 Br2 125.81(6) 5_554 5_544
Cd1 Br2 Rb2 I1 142.04(6) . 4_654
Rb2 Br2 Rb2 I1 -37.96(6) 5 4_654
Rb1 Br2 Rb2 I1 16.23(8) 7_464 4_654
Rb1 Br2 Rb2 I1 -92.15(9) 5_554 4_654
Cd1 Br2 Rb2 I1 -142.04(6) . 1_554
Rb2 Br2 Rb2 I1 37.96(6) 5 1_554
Rb1 Br2 Rb2 I1 92.15(9) 7_464 1_554
Rb1 Br2 Rb2 I1 -16.23(8) 5_554 1_554
Cd1 Br2 Rb2 I1 -74.38(5) . 6_764
Rb2 Br2 Rb2 I1 105.62(6) 5 6_764
Rb1 Br2 Rb2 I1 159.80(8) 7_464 6_764
Rb1 Br2 Rb2 I1 51.43(7) 5_554 6_764
Cd1 Br2 Rb2 I1 74.38(5) . 7_464
Rb2 Br2 Rb2 I1 -105.62(6) 5 7_464
Rb1 Br2 Rb2 I1 -51.43(7) 7_464 7_464
Rb1 Br2 Rb2 I1 -159.80(8) 5_554 7_464
Cd1 Br2 Rb2 Cd1 180.0 . 1_554
Rb2 Br2 Rb2 Cd1 0.000(7) 5 1_554
Rb1 Br2 Rb2 Cd1 54.19(6) 7_464 1_554
Rb1 Br2 Rb2 Cd1 -54.19(6) 5_554 1_554
Cd1 Br2 Rb2 Rb1 -125.81(6) . 5_554
Rb2 Br2 Rb2 Rb1 54.19(6) 5 5_554
Rb1 Br2 Rb2 Rb1 108.37(12) 7_464 5_554
Cd1 Br2 Rb2 Rb1 125.81(6) . 7_464
Rb2 Br2 Rb2 Rb1 -54.19(6) 5 7_464
Rb1 Br2 Rb2 Rb1 -108.37(12) 5_554 7_464
Cd1 Br2 Rb2 Rb1 120.35(14) . 3_464
Rb2 Br2 Rb2 Rb1 -59.65(15) 5 3_464
Rb1 Br2 Rb2 Rb1 -5.46(14) 7_464 3_464
Rb1 Br2 Rb2 Rb1 -113.83(17) 5_554 3_464
Cd1 Br2 Rb2 Rb1 -120.35(14) . 1_554
Rb2 Br2 Rb2 Rb1 59.65(15) 5 1_554
Rb1 Br2 Rb2 Rb1 113.83(17) 7_464 1_554
Rb1 Br2 Rb2 Rb1 5.46(14) 5_554 1_554
